data_7023048
loop_
_publ_author_name
'Amo-Ochoa, Pilar'
'Castillo, Oscar'
'Zamora, F\'elix'

_publ_section_title
;
 Cu(I), Co(II) and Fe(II) coordination polymers with pyrazine and benzoate
 as ligands. Spin crossover, spin canting and metamagnetism phenomena.
;
_journal_issue 37
_journal_name_full 'Dalton transactions (Cambridge, England : 2003)'
_journal_page_first 13453
_journal_page_last 13460
_journal_paper_doi 10.1039/c3dt50596k
_journal_volume 42
_journal_year 2013
_chemical_formula_moiety '2(C16 H16 Cu2 N8), 3(C7 H6 O2), 4(Cl1 O4), H2 O'
_chemical_formula_sum 'C53 H52 Cl4 Cu4 N16 O23'
_chemical_formula_weight 1677.08
_chemical_name_systematic
;
Poly[[tetrakis(mu-pyrazine-KN:KN')dicopper(I)]
diperchlorate-benzoic acid-water (1/1/1)]
;
_space_group_IT_number 14
_symmetry_cell_setting monoclinic
_symmetry_space_group_name_Hall '-P 2ybc'
_symmetry_space_group_name_H-M 'P 1 21/c 1'
_atom_sites_solution_hydrogens difmap
_atom_sites_solution_primary direct
_atom_sites_solution_secondary difmap
_audit_creation_method SHELXL-97
_cell_angle_alpha 90.00
_cell_angle_beta 104.301(18)
_cell_angle_gamma 90.00
_cell_formula_units_Z 2
_cell_length_a 10.837(3)
_cell_length_b 18.131(4)
_cell_length_c 17.561(5)
_cell_measurement_reflns_used 17241
_cell_measurement_temperature 100(2)
_cell_measurement_theta_max 69.43
_cell_measurement_theta_min 3.56
_cell_volume 3343.6(15)
_computing_cell_refinement 'Bruker SMART'
_computing_data_collection 'Bruker SMART'
_computing_data_reduction 'Bruker SAINT'
_computing_molecular_graphics 'Ortep-3 (Farrugia, 1997)'
_computing_publication_material 'WinGX (Farrugia, 1999)'
_computing_structure_refinement 'SHELXL-97 (Sheldrick, 1997)'
_computing_structure_solution 'Sir92 (Altamore et al., 1993)'
_diffrn_ambient_temperature 100(2)
_diffrn_measured_fraction_theta_full 0.962
_diffrn_measured_fraction_theta_max 0.962
_diffrn_measurement_device_type 'CCD area detector'
_diffrn_measurement_method 'phi and omega scans'
_diffrn_radiation_monochromator graphite
_diffrn_radiation_source 'fine-focus sealed tube'
_diffrn_radiation_type CuK\a
_diffrn_radiation_wavelength 1.54178
_diffrn_reflns_av_R_equivalents 0.0425
_diffrn_reflns_av_sigmaI/netI 0.0423
_diffrn_reflns_limit_h_max 12
_diffrn_reflns_limit_h_min -13
_diffrn_reflns_limit_k_max 20
_diffrn_reflns_limit_k_min -21
_diffrn_reflns_limit_l_max 21
_diffrn_reflns_limit_l_min -19
_diffrn_reflns_number 17241
_diffrn_reflns_theta_full 69.43
_diffrn_reflns_theta_max 69.43
_diffrn_reflns_theta_min 3.56
_exptl_absorpt_coefficient_mu 3.673
_exptl_absorpt_correction_T_max 0.740
_exptl_absorpt_correction_T_min 0.681
_exptl_absorpt_correction_type none
_exptl_crystal_colour colourless
_exptl_crystal_density_diffrn 1.667
_exptl_crystal_density_method 'not measured'
_exptl_crystal_description prismatic
_exptl_crystal_F_000 1700
_exptl_crystal_size_max 0.10
_exptl_crystal_size_mid 0.06
_exptl_crystal_size_min 0.05
_refine_diff_density_max 1.365
_refine_diff_density_min -1.227
_refine_diff_density_rms 0.085
_refine_ls_extinction_method none
_refine_ls_goodness_of_fit_ref 1.030
_refine_ls_hydrogen_treatment constr
_refine_ls_matrix_type full
_refine_ls_number_parameters 524
_refine_ls_number_reflns 6026
_refine_ls_number_restraints 6
_refine_ls_restrained_S_all 1.030
_refine_ls_R_factor_all 0.0635
_refine_ls_R_factor_gt 0.0479
_refine_ls_shift/su_max 0.005
_refine_ls_shift/su_mean 0.000
_refine_ls_structure_factor_coef Fsqd
_refine_ls_weighting_details 'calc w=1/[\s^2^(Fo^2^)+(0.0712P)^2^+3.9932P] where P=(Fo^2^+2Fc^2^)/3'
_refine_ls_weighting_scheme calc
_refine_ls_wR_factor_gt 0.1217
_refine_ls_wR_factor_ref 0.1347
_reflns_number_gt 4725
_reflns_number_total 6026
_reflns_threshold_expression >2sigma(I)
_cod_data_source_file c3dt50596k.txt
_cod_data_source_block compound-2
_cod_original_cell_volume 3343.4(15)
_cod_original_sg_symbol_H-M 'P 21/c'
_cod_database_code 7023048

loop_
_symmetry_equiv_pos_as_xyz
'x, y, z'
'-x, y+1/2, -z+1/2'
'-x, -y, -z'
'x, -y-1/2, z-1/2'

loop_
_atom_site_label
_atom_site_type_symbol
_atom_site_fract_x
_atom_site_fract_y
_atom_site_fract_z
_atom_site_U_iso_or_equiv
_atom_site_adp_type
_atom_site_occupancy
_atom_site_symmetry_multiplicity
_atom_site_calc_flag
_atom_site_refinement_flags
_atom_site_disorder_assembly
_atom_site_disorder_group
Cu1 Cu 0.95558(5) 0.14045(3) 0.62506(3) 0.02621(15) Uani 1 1 d . . .
Cu2 Cu 0.55272(5) 0.13269(3) 0.86997(3) 0.02525(15) Uani 1 1 d . . .
N1 N 0.8457(3) 0.11399(16) 0.70282(16) 0.0254(6) Uani 1 1 d . . .
N2 N 0.6782(3) 0.11334(16) 0.80299(16) 0.0243(6) Uani 1 1 d . . .
C1 C 0.7223(4) 0.0964(2) 0.6775(2) 0.0314(8) Uani 1 1 d . . .
H1 H 0.6901 0.0837 0.6238 0.038 Uiso 1 1 calc R . .
C2 C 0.6397(3) 0.0961(2) 0.7261(2) 0.0303(8) Uani 1 1 d . . .
H2 H 0.5530 0.0832 0.7047 0.036 Uiso 1 1 calc R . .
C3 C 0.8035(3) 0.12852(19) 0.8291(2) 0.0252(7) Uani 1 1 d . . .
H3 H 0.8366 0.1391 0.8833 0.030 Uiso 1 1 calc R . .
C4 C 0.8856(3) 0.12924(19) 0.7801(2) 0.0263(7) Uani 1 1 d . . .
H4 H 0.9728 0.1408 0.8016 0.032 Uiso 1 1 calc R . .
N3 N 1.1339(3) 0.15082(16) 0.69451(16) 0.0245(6) Uani 1 1 d . . .
N4 N 1.3777(3) 0.14672(16) 0.79713(16) 0.0234(6) Uani 1 1 d . . .
C5 C 1.1783(3) 0.0905(2) 0.7366(2) 0.0297(8) Uani 1 1 d . . .
H5 H 1.1258 0.0479 0.7313 0.036 Uiso 1 1 calc R . .
C6 C 1.2978(3) 0.0884(2) 0.7875(2) 0.0296(8) Uani 1 1 d . . .
H6 H 1.3246 0.0446 0.8167 0.036 Uiso 1 1 calc R . .
C7 C 1.3335(4) 0.2062(2) 0.7542(2) 0.0300(8) Uani 1 1 d . . .
H7 H 1.3866 0.2484 0.7581 0.036 Uiso 1 1 calc R . .
C8 C 1.2122(4) 0.2084(2) 0.7038(2) 0.0306(8) Uani 1 1 d . . .
H8 H 1.1845 0.2523 0.6753 0.037 Uiso 1 1 calc R . .
N5 N 0.9823(3) 0.05348(16) 0.55336(17) 0.0264(6) Uani 1 1 d . . .
C9 C 1.0742(6) 0.0571(3) 0.5175(4) 0.076(2) Uani 1 1 d . . .
H9 H 1.1319 0.0974 0.5286 0.091 Uiso 1 1 calc R . .
C10 C 0.9094(5) -0.0044(3) 0.5362(4) 0.0649(17) Uani 1 1 d . . .
H10 H 0.8422 -0.0107 0.5616 0.078 Uiso 1 1 calc R . .
N6 N 0.8384(3) 0.20841(16) 0.55122(16) 0.0242(6) Uani 1 1 d . . .
N7 N 0.6546(3) 0.29429(16) 0.44902(16) 0.0246(6) Uani 1 1 d . . .
C11 C 0.7847(4) 0.2672(2) 0.5761(2) 0.0379(9) Uani 1 1 d . . .
H11 H 0.8090 0.2799 0.6302 0.045 Uiso 1 1 calc R . .
C12 C 0.6948(4) 0.3100(2) 0.5254(2) 0.0359(9) Uani 1 1 d . . .
H12 H 0.6607 0.3518 0.5456 0.043 Uiso 1 1 calc R . .
C13 C 0.7073(4) 0.2346(2) 0.4248(2) 0.0309(8) Uani 1 1 d . . .
H13 H 0.6814 0.2209 0.3710 0.037 Uiso 1 1 calc R . .
C14 C 0.7978(4) 0.1926(2) 0.4750(2) 0.0283(7) Uani 1 1 d . . .
H14 H 0.8324 0.1510 0.4547 0.034 Uiso 1 1 calc R . .
N8 N 0.5189(3) 0.05018(16) 0.94356(16) 0.0235(6) Uani 1 1 d . . .
C15 C 0.5909(3) -0.01072(19) 0.96112(19) 0.0239(7) Uani 1 1 d . . .
H15 H 0.6558 -0.0199 0.9346 0.029 Uiso 1 1 calc R . .
C16 C 0.5721(3) -0.06050(19) 1.0174(2) 0.0255(7) Uani 1 1 d . . .
H16 H 0.6250 -0.1029 1.0286 0.031 Uiso 1 1 calc R . .
C17 C 0.0876(4) 0.0713(2) 0.1846(2) 0.0310(8) Uani 1 1 d . . .
C18 C -0.0015(4) 0.0980(2) 0.2235(3) 0.0383(9) Uani 1 1 d . . .
H18 H -0.0901 0.0935 0.1999 0.046 Uiso 1 1 calc R . .
C19 C 0.0401(4) 0.1314(3) 0.2969(3) 0.0483(11) Uani 1 1 d . . .
H19 H -0.0201 0.1503 0.3231 0.058 Uiso 1 1 calc R . .
C20 C 0.1694(4) 0.1371(3) 0.3316(3) 0.0478(11) Uani 1 1 d . . .
H20 H 0.1976 0.1599 0.3816 0.057 Uiso 1 1 calc R . .
C21 C 0.2577(4) 0.1096(2) 0.2936(3) 0.0393(9) Uani 1 1 d . . .
H21 H 0.3460 0.1129 0.3183 0.047 Uiso 1 1 calc R . .
C22 C 0.2183(4) 0.0771(2) 0.2196(2) 0.0320(8) Uani 1 1 d . . .
H22 H 0.2790 0.0591 0.1934 0.038 Uiso 1 1 calc R . .
C23 C 0.0487(3) 0.0372(2) 0.1054(2) 0.0296(8) Uani 1 1 d . . .
O1 O -0.0760(2) 0.03599(17) 0.07510(16) 0.0381(6) Uani 1 1 d . . .
H1A H -0.0913 0.0225 0.0279 0.057 Uiso 1 1 calc R . .
O2 O 0.1252(2) 0.01107(15) 0.07153(15) 0.0322(6) Uani 1 1 d . . .
C24 C 0.498(6) -0.0114(14) 0.4938(16) 0.050(6) Uani 0.50 1 d PD A -1
C25 C 0.5245(9) 0.0547(6) 0.4611(5) 0.043(2) Uani 0.50 1 d PD A -1
H25 H 0.5774 0.0564 0.4254 0.052 Uiso 0.50 1 calc PR A -1
C26 C 0.4703(14) 0.1183(9) 0.4831(10) 0.072(6) Uani 0.50 1 d PD A -1
H26 H 0.4813 0.1637 0.4585 0.087 Uiso 0.50 1 calc PR A -1
C27 C 0.4005(11) 0.1177(7) 0.5400(6) 0.051(2) Uani 0.50 1 d PD A -1
H27 H 0.3658 0.1623 0.5539 0.061 Uiso 0.50 1 calc PR A -1
C28 C 0.381(2) 0.0525(7) 0.5764(12) 0.057(5) Uani 0.50 1 d PD A -1
H28 H 0.3359 0.0520 0.6163 0.068 Uiso 0.50 1 calc PR A -1
C29 C 0.4307(8) -0.0130(6) 0.5528(5) 0.0388(19) Uani 0.50 1 d PD A -1
H29 H 0.4186 -0.0585 0.5768 0.047 Uiso 0.50 1 calc PR A -1
C030 C 0.5515(9) -0.0796(8) 0.4670(5) 0.047(2) Uani 0.50 1 d P A -1
O3 O 0.5040(8) -0.1415(7) 0.4936(7) 0.057(3) Uani 0.50 1 d P A -1
H3A H 0.5311 -0.1790 0.4749 0.086 Uiso 0.50 1 calc PR A -1
O4 O 0.6206(15) -0.0839(8) 0.4222(9) 0.060(3) Uani 0.50 1 d P A -1
O5 O 0.4591(6) 0.2380(4) 0.0814(4) 0.0533(17) Uani 0.50 1 d P . .
H5A H 0.5020 0.2196 0.1241 0.080 Uiso 0.50 1 d P . .
H5B H 0.3811 0.2272 0.0703 0.080 Uiso 0.50 1 d P . .
Cl1 Cl 0.62680(9) 0.10725(6) 0.24067(5) 0.0393(2) Uani 1 1 d . . .
O6 O 0.5787(3) 0.1798(2) 0.23890(19) 0.0591(7) Uani 1 1 d . . .
O7 O 0.5257(3) 0.0542(3) 0.2438(2) 0.0760(13) Uani 1 1 d . . .
O8 O 0.6670(3) 0.09147(15) 0.17085(15) 0.0361(6) Uani 1 1 d . . .
O9 O 0.7290(3) 0.0950(2) 0.30862(19) 0.0591(7) Uani 1 1 d . . .
Cl2 Cl 0.12631(9) 0.19990(5) 0.98286(5) 0.0347(2) Uani 1 1 d . . .
O10 O 0.2270(4) 0.1748(2) 1.0507(2) 0.0493(10) Uani 0.775(3) 1 d P B 1
O11 O 0.0103(4) 0.1639(2) 0.9894(3) 0.0527(11) Uani 0.775(3) 1 d P B 1
O12 O 0.1607(5) 0.1809(3) 0.9133(3) 0.0554(12) Uani 0.775(3) 1 d P B 1
O13 O 0.1128(4) 0.2781(2) 0.9897(3) 0.0497(11) Uani 0.775(3) 1 d P B 1
O14 O 0.0281(12) 0.2500(7) 0.9306(7) 0.037(3) Uani 0.225(3) 1 d P B 2
O15 O 0.1289(18) 0.1343(10) 0.9349(8) 0.057(5) Uani 0.225(3) 1 d P B 2
O16 O 0.0899(19) 0.1842(11) 1.0493(11) 0.075(4) Uani 0.225(3) 1 d P B 2
O17 O 0.2373(19) 0.2396(10) 0.9938(10) 0.075(4) Uani 0.225(3) 1 d P B 2

loop_
_atom_site_aniso_label
_atom_site_aniso_U_11
_atom_site_aniso_U_22
_atom_site_aniso_U_33
_atom_site_aniso_U_23
_atom_site_aniso_U_13
_atom_site_aniso_U_12
Cu1 0.0242(3) 0.0318(3) 0.0211(3) -0.00134(19) 0.0028(2) 0.0054(2)
Cu2 0.0225(3) 0.0302(3) 0.0221(3) 0.00190(19) 0.0037(2) -0.0052(2)
N1 0.0270(14) 0.0290(15) 0.0195(14) 0.0010(11) 0.0042(12) 0.0002(12)
N2 0.0247(14) 0.0247(15) 0.0224(14) 0.0015(11) 0.0039(11) -0.0007(11)
C1 0.0298(18) 0.043(2) 0.0192(17) -0.0041(14) 0.0009(14) -0.0048(16)
C2 0.0251(17) 0.037(2) 0.0267(18) -0.0045(15) 0.0029(15) -0.0072(15)
C3 0.0238(16) 0.0304(18) 0.0191(16) 0.0007(13) 0.0011(14) 0.0027(14)
C4 0.0229(16) 0.0299(18) 0.0250(17) 0.0002(13) 0.0040(14) 0.0009(14)
N3 0.0236(14) 0.0285(15) 0.0210(14) 0.0007(11) 0.0046(12) 0.0018(11)
N4 0.0209(13) 0.0261(15) 0.0230(14) -0.0001(11) 0.0051(11) -0.0005(11)
C5 0.0262(17) 0.0256(18) 0.0348(19) 0.0026(14) 0.0028(15) -0.0044(14)
C6 0.0284(18) 0.0244(18) 0.0317(19) 0.0068(14) -0.0006(15) -0.0036(14)
C7 0.0309(18) 0.0236(18) 0.0336(19) 0.0039(14) 0.0044(15) -0.0038(14)
C8 0.0300(18) 0.0261(18) 0.0321(19) 0.0052(14) 0.0009(15) 0.0000(15)
N5 0.0247(14) 0.0298(16) 0.0242(14) -0.0019(11) 0.0053(12) 0.0038(12)
C9 0.076(4) 0.051(3) 0.129(5) -0.052(3) 0.082(4) -0.038(3)
C10 0.079(4) 0.040(3) 0.102(4) -0.030(3) 0.073(4) -0.027(2)
N6 0.0251(14) 0.0262(15) 0.0203(14) -0.0021(11) 0.0038(11) 0.0006(12)
N7 0.0252(14) 0.0267(15) 0.0212(14) 0.0010(11) 0.0046(12) 0.0002(12)
C11 0.048(2) 0.039(2) 0.0217(18) -0.0084(15) -0.0012(17) 0.0136(18)
C12 0.042(2) 0.038(2) 0.0256(19) -0.0054(15) 0.0040(17) 0.0144(17)
C13 0.039(2) 0.0274(19) 0.0228(17) -0.0035(14) 0.0008(15) 0.0019(15)
C14 0.0360(19) 0.0258(18) 0.0217(17) -0.0018(13) 0.0046(15) 0.0048(15)
N8 0.0238(14) 0.0245(15) 0.0220(14) 0.0003(11) 0.0055(12) -0.0033(11)
C15 0.0218(15) 0.0281(17) 0.0228(16) -0.0010(13) 0.0076(13) 0.0003(13)
C16 0.0232(16) 0.0247(17) 0.0295(18) 0.0004(13) 0.0083(14) 0.0020(13)
C17 0.0319(18) 0.0239(18) 0.041(2) 0.0060(15) 0.0172(17) 0.0017(15)
C18 0.0309(19) 0.038(2) 0.050(2) 0.0008(18) 0.0190(18) 0.0020(17)
C19 0.042(2) 0.052(3) 0.059(3) -0.014(2) 0.026(2) 0.001(2)
C20 0.043(2) 0.048(3) 0.057(3) -0.019(2) 0.022(2) -0.006(2)
C21 0.035(2) 0.037(2) 0.048(2) -0.0039(18) 0.0144(19) -0.0038(17)
C22 0.0317(18) 0.0271(18) 0.042(2) 0.0024(15) 0.0173(17) 0.0037(15)
C23 0.0280(18) 0.0257(18) 0.038(2) 0.0102(14) 0.0139(16) 0.0040(14)
O1 0.0273(13) 0.0517(17) 0.0383(15) 0.0022(13) 0.0137(12) 0.0063(12)
O2 0.0274(12) 0.0368(14) 0.0350(14) 0.0060(11) 0.0128(11) 0.0071(11)
C24 0.034(5) 0.080(16) 0.028(8) -0.002(11) -0.008(9) -0.022(16)
C25 0.041(5) 0.050(6) 0.031(5) 0.012(4) -0.004(4) -0.020(5)
C26 0.044(7) 0.106(16) 0.056(10) 0.021(9) -0.010(6) -0.029(8)
C27 0.034(5) 0.070(8) 0.040(6) 0.003(5) -0.005(5) -0.005(6)
C28 0.043(7) 0.086(13) 0.033(6) 0.011(8) -0.004(5) -0.004(9)
C29 0.031(4) 0.052(6) 0.030(4) 0.001(4) 0.002(4) -0.011(4)
C030 0.024(4) 0.084(8) 0.030(5) 0.003(5) -0.001(4) 0.005(5)
O3 0.035(5) 0.071(6) 0.068(7) 0.018(5) 0.018(5) -0.003(5)
O4 0.030(4) 0.096(10) 0.054(6) 0.033(8) 0.011(4) -0.005(7)
O5 0.027(3) 0.076(5) 0.054(4) 0.018(3) 0.004(3) 0.006(3)
Cl1 0.0293(4) 0.0607(6) 0.0267(5) -0.0078(4) 0.0045(4) 0.0133(4)
O6 0.0604(15) 0.0662(16) 0.0402(12) -0.0133(11) -0.0074(11) 0.0243(13)
O7 0.0421(19) 0.132(4) 0.058(2) -0.001(2) 0.0200(17) -0.022(2)
O8 0.0448(16) 0.0361(15) 0.0294(14) 0.0002(11) 0.0133(12) 0.0006(12)
O9 0.0604(15) 0.0662(16) 0.0402(12) -0.0133(11) -0.0074(11) 0.0243(13)
Cl2 0.0371(5) 0.0321(5) 0.0321(5) -0.0001(3) 0.0030(4) -0.0016(4)
O10 0.047(2) 0.053(2) 0.036(2) 0.0038(17) -0.0110(18) -0.0002(19)
O11 0.039(2) 0.047(2) 0.064(3) 0.010(2) -0.003(2) -0.0096(18)
O12 0.065(3) 0.065(3) 0.033(2) -0.008(2) 0.005(2) 0.015(3)
O13 0.063(3) 0.034(2) 0.057(3) 0.0051(18) 0.025(2) 0.0042(19)
O14 0.045(7) 0.044(7) 0.028(6) 0.004(5) 0.019(6) 0.009(6)
O15 0.071(11) 0.061(11) 0.029(7) -0.001(7) -0.006(7) 0.045(9)
O16 0.084(9) 0.067(8) 0.070(8) 0.016(6) 0.011(7) -0.017(7)
O17 0.084(9) 0.067(8) 0.070(8) 0.016(6) 0.011(7) -0.017(7)

loop_
_atom_type_symbol
_atom_type_description
_atom_type_scat_dispersion_real
_atom_type_scat_dispersion_imag
_atom_type_scat_source
C C 0.0181 0.0091 'International Tables Vol C Tables 4.2.6.8 and 6.1.1.4'
H H 0.0000 0.0000 'International Tables Vol C Tables 4.2.6.8 and 6.1.1.4'
N N 0.0311 0.0180 'International Tables Vol C Tables 4.2.6.8 and 6.1.1.4'
O O 0.0492 0.0322 'International Tables Vol C Tables 4.2.6.8 and 6.1.1.4'
Cl Cl 0.3639 0.7018 'International Tables Vol C Tables 4.2.6.8 and 6.1.1.4'
Cu Cu -1.9646 0.5888 'International Tables Vol C Tables 4.2.6.8 and 6.1.1.4'

loop_
_geom_angle_atom_site_label_1
_geom_angle_atom_site_label_2
_geom_angle_atom_site_label_3
_geom_angle
_geom_angle_site_symmetry_1
_geom_angle_site_symmetry_3
N6 Cu1 N3 133.83(12) . .
N6 Cu1 N1 101.13(12) . .
N3 Cu1 N1 104.05(12) . .
N6 Cu1 N5 103.61(12) . .
N3 Cu1 N5 100.38(12) . .
N1 Cu1 N5 114.24(12) . .
N4 Cu2 N7 127.94(12) 1_455 4_566
N4 Cu2 N2 108.16(12) 1_455 .
N7 Cu2 N2 100.31(12) 4_566 .
N4 Cu2 N8 101.70(12) 1_455 .
N7 Cu2 N8 101.21(11) 4_566 .
N2 Cu2 N8 118.88(12) . .
C1 N1 C4 115.4(3) . .
C1 N1 Cu1 121.6(2) . .
C4 N1 Cu1 121.4(2) . .
C2 N2 C3 115.1(3) . .
C2 N2 Cu2 122.2(2) . .
C3 N2 Cu2 121.9(2) . .
N1 C1 C2 122.9(3) . .
N1 C1 H1 118.6 . .
C2 C1 H1 118.6 . .
N2 C2 C1 122.0(3) . .
N2 C2 H2 119.0 . .
C1 C2 H2 119.0 . .
N2 C3 C4 122.6(3) . .
N2 C3 H3 118.7 . .
C4 C3 H3 118.7 . .
N1 C4 C3 122.0(3) . .
N1 C4 H4 119.0 . .
C3 C4 H4 119.0 . .
C8 N3 C5 116.2(3) . .
C8 N3 Cu1 129.3(2) . .
C5 N3 Cu1 114.5(2) . .
C7 N4 C6 115.6(3) . .
C7 N4 Cu2 127.4(2) . 1_655
C6 N4 Cu2 116.9(2) . 1_655
N3 C5 C6 122.1(3) . .
N3 C5 H5 119.0 . .
C6 C5 H5 119.0 . .
N4 C6 C5 121.9(3) . .
N4 C6 H6 119.0 . .
C5 C6 H6 119.0 . .
N4 C7 C8 122.2(3) . .
N4 C7 H7 118.9 . .
C8 C7 H7 118.9 . .
N3 C8 C7 122.0(3) . .
N3 C8 H8 119.0 . .
C7 C8 H8 119.0 . .
C10 N5 C9 114.9(4) . .
C10 N5 Cu1 125.6(3) . .
C9 N5 Cu1 119.4(3) . .
N5 C9 C10 122.4(4) . 3_756
N5 C9 H9 118.8 . .
C10 C9 H9 118.8 3_756 .
N5 C10 C9 122.7(4) . 3_756
N5 C10 H10 118.6 . .
C9 C10 H10 118.6 3_756 .
C14 N6 C11 115.9(3) . .
C14 N6 Cu1 121.2(2) . .
C11 N6 Cu1 122.5(2) . .
C12 N7 C13 115.6(3) . .
C12 N7 Cu2 122.3(2) . 4_565
C13 N7 Cu2 120.7(2) . 4_565
N6 C11 C12 122.0(3) . .
N6 C11 H11 119.0 . .
C12 C11 H11 119.0 . .
N7 C12 C11 122.0(3) . .
N7 C12 H12 119.0 . .
C11 C12 H12 119.0 . .
N7 C13 C14 122.4(3) . .
N7 C13 H13 118.8 . .
C14 C13 H13 118.8 . .
N6 C14 C13 122.1(3) . .
N6 C14 H14 119.0 . .
C13 C14 H14 119.0 . .
C15 N8 C16 117.0(3) . 3_657
C15 N8 Cu2 123.8(2) . .
C16 N8 Cu2 118.9(2) 3_657 .
N8 C15 C16 121.2(3) . .
N8 C15 H15 119.4 . .
C16 C15 H15 119.4 . .
N8 C16 C15 121.7(3) 3_657 .
N8 C16 H16 119.1 3_657 .
C15 C16 H16 119.1 . .
C18 C17 C22 120.3(4) . .
C18 C17 C23 122.0(4) . .
C22 C17 C23 117.7(3) . .
C19 C18 C17 119.8(4) . .
C19 C18 H18 120.1 . .
C17 C18 H18 120.1 . .
C20 C19 C18 119.9(4) . .
C20 C19 H19 120.0 . .
C18 C19 H19 120.0 . .
C21 C20 C19 120.3(4) . .
C21 C20 H20 119.9 . .
C19 C20 H20 119.9 . .
C20 C21 C22 120.7(4) . .
C20 C21 H21 119.6 . .
C22 C21 H21 119.6 . .
C21 C22 C17 119.0(4) . .
C21 C22 H22 120.5 . .
C17 C22 H22 120.5 . .
O2 C23 O1 123.0(4) . .
O2 C23 C17 122.9(3) . .
O1 C23 C17 114.1(3) . .
C23 O1 H1A 109.5 . .
C25 C24 C29 121(3) . .
C25 C24 C030 117(3) . .
C29 C24 C030 122.0(12) . .
C24 C25 C26 117(2) . .
C24 C25 H25 121.4 . .
C26 C25 H25 121.4 . .
C25 C26 C27 122.1(16) . .
C25 C26 H26 118.9 . .
C27 C26 H26 118.9 . .
C28 C27 C26 120.6(15) . .
C28 C27 H27 119.7 . .
C26 C27 H27 119.7 . .
C27 C28 C29 118.2(15) . .
C27 C28 H28 120.9 . .
C29 C28 H28 120.9 . .
C24 C29 C28 120.3(16) . .
C24 C29 H29 119.9 . .
C28 C29 H29 119.9 . .
O4 C030 O3 120.9(15) . .
O4 C030 C24 127.6(17) . .
O3 C030 C24 111.2(15) . .
H5A O5 H5B 114.4 . .
O6 Cl1 O8 110.9(2) . .
O6 Cl1 O9 111.6(2) . .
O8 Cl1 O9 110.4(2) . .
O6 Cl1 O7 109.6(3) . .
O8 Cl1 O7 106.8(2) . .
O9 Cl1 O7 107.3(2) . .
O16 Cl2 O17 115.0(11) . .
O12 Cl2 O13 111.7(3) . .
O12 Cl2 O11 112.4(3) . .
O13 Cl2 O11 109.3(3) . .
O16 Cl2 O15 112.1(12) . .
O17 Cl2 O15 111.4(12) . .
O12 Cl2 O10 109.0(3) . .
O13 Cl2 O10 107.9(3) . .
O11 Cl2 O10 106.3(2) . .
O16 Cl2 O14 109.7(10) . .
O17 Cl2 O14 103.3(9) . .
O15 Cl2 O14 104.4(7) . .

loop_
_geom_bond_atom_site_label_1
_geom_bond_atom_site_label_2
_geom_bond_distance
_geom_bond_site_symmetry_2
Cu1 N6 2.000(3) .
Cu1 N3 2.023(3) .
Cu1 N1 2.078(3) .
Cu1 N5 2.082(3) .
Cu2 N4 2.024(3) 1_455
Cu2 N7 2.035(3) 4_566
Cu2 N2 2.036(3) .
Cu2 N8 2.068(3) .
N1 C1 1.339(5) .
N1 C4 1.348(4) .
N2 C2 1.348(5) .
N2 C3 1.350(5) .
C1 C2 1.381(5) .
C1 H1 0.9500 .
C2 H2 0.9500 .
C3 C4 1.382(5) .
C3 H3 0.9500 .
C4 H4 0.9500 .
N3 C8 1.329(5) .
N3 C5 1.340(5) .
N4 C7 1.335(5) .
N4 C6 1.351(5) .
N4 Cu2 2.024(3) 1_655
C5 C6 1.381(5) .
C5 H5 0.9500 .
C6 H6 0.9500 .
C7 C8 1.391(5) .
C7 H7 0.9500 .
C8 H8 0.9500 .
N5 C10 1.303(6) .
N5 C9 1.305(6) .
C9 C10 1.385(6) 3_756
C9 H9 0.9500 .
C10 C9 1.385(6) 3_756
C10 H10 0.9500 .
N6 C14 1.333(4) .
N6 C11 1.338(5) .
N7 C12 1.335(5) .
N7 C13 1.341(5) .
N7 Cu2 2.035(3) 4_565
C11 C12 1.384(5) .
C11 H11 0.9500 .
C12 H12 0.9500 .
C13 C14 1.376(5) .
C13 H13 0.9500 .
C14 H14 0.9500 .
N8 C15 1.343(5) .
N8 C16 1.346(5) 3_657
C15 C16 1.390(5) .
C15 H15 0.9500 .
C16 N8 1.346(5) 3_657
C16 H16 0.9500 .
C17 C18 1.400(5) .
C17 C22 1.401(5) .
C17 C23 1.486(6) .
C18 C19 1.395(6) .
C18 H18 0.9500 .
C19 C20 1.387(7) .
C19 H19 0.9500 .
C20 C21 1.387(6) .
C20 H20 0.9500 .
C21 C22 1.394(6) .
C21 H21 0.9500 .
C22 H22 0.9500 .
C23 O2 1.228(5) .
C23 O1 1.324(5) .
O1 H1A 0.8400 .
C24 C25 1.390(10) .
C24 C29 1.41(5) .
C24 C030 1.49(5) .
C25 C26 1.391(10) .
C25 H25 0.9500 .
C26 C27 1.395(10) .
C26 H26 0.9500 .
C27 C28 1.383(10) .
C27 H27 0.9500 .
C28 C29 1.406(10) .
C28 H28 0.9500 .
C29 H29 0.9500 .
C030 O4 1.215(16) .
C030 O3 1.365(16) .
O3 H3A 0.8400 .
O5 H5A 0.8470 .
O5 H5B 0.8426 .
Cl1 O6 1.412(4) .
Cl1 O8 1.428(3) .
Cl1 O9 1.430(3) .
Cl1 O7 1.469(4) .
Cl2 O16 1.351(18) .
Cl2 O17 1.374(18) .
Cl2 O12 1.405(4) .
Cl2 O13 1.433(4) .
Cl2 O11 1.447(4) .
Cl2 O15 1.461(15) .
Cl2 O10 1.475(4) .
Cl2 O14 1.522(12) .

loop_
_geom_hbond_atom_site_label_D
_geom_hbond_atom_site_label_H
_geom_hbond_atom_site_label_A
_geom_hbond_distance_DH
_geom_hbond_distance_HA
_geom_hbond_distance_DA
_geom_hbond_angle_DHA
_geom_hbond_site_symmetry_A
O1 H1A O2 0.84 1.80 2.639(4) 177.2 3
O3 H3A O5 0.84 1.82 2.633(14) 163.1 2_645
O5 H5A O6 0.85 2.11 2.945(7) 169.0 .
O5 H5B O10 0.84 1.88 2.695(8) 163.0 1_554
O5 H5B O17 0.84 1.80 2.51(2) 141.0 1_554
